data_4508809
loop_
_publ_author_name
'Todd, Adam M.'
'Anderson, Kirsty M.'
'Byrne, Peter'
'Goeta, Andr\'es E.'
'Steed, Jonathan W.'

_publ_section_title
;
 Helical or Polar Guest-DependentZ&#x2018; = 1.5 orZ&#x2018; = 2 Forms of
 a Sterically Hindered Bis(urea) Clathrate
;
_journal_issue 8
_journal_name_full 'Crystal Growth &amp; Design'
_journal_page_first 1750
_journal_paper_doi 10.1021/cg060318o
_journal_volume 6
_journal_year 2006
_chemical_formula_moiety 'C24 H29 N6 O2, C2 H6 O'
_chemical_formula_sum 'C26 H34 N6 O3'
_chemical_formula_weight 478.59
_chemical_name_systematic
; 
 ? 
;
_space_group_IT_number 7
_symmetry_cell_setting monoclinic
_symmetry_space_group_name_Hall 'P -2yac'
_symmetry_space_group_name_H-M 'P 1 n 1'
_atom_sites_solution_hydrogens geom
_atom_sites_solution_primary direct
_atom_sites_solution_secondary difmap
_audit_creation_method SHELXL-97
_cell_angle_alpha 90.00
_cell_angle_beta 99.5820(10)
_cell_angle_gamma 90.00
_cell_formula_units_Z 4
_cell_length_a 11.6615(7)
_cell_length_b 12.1566(7)
_cell_length_c 18.5303(11)
_cell_measurement_temperature 120(2)
_cell_volume 2590.3(3)
_computing_cell_refinement SMART
_computing_data_collection SMART
_computing_data_reduction SAINT
_computing_molecular_graphics X-seed
_computing_publication_material X-seed
_computing_structure_refinement 'SHELXL-97 (Sheldrick, 1997)'
_computing_structure_solution 'SHELXS-97 (Sheldrick, 1990)'
_diffrn_ambient_temperature 120(2)
_diffrn_measured_fraction_theta_full 0.999
_diffrn_measured_fraction_theta_max 0.999
_diffrn_measurement_device_type 'SMART 1k'
_diffrn_radiation_monochromator graphite
_diffrn_radiation_source 'fine-focus sealed tube'
_diffrn_radiation_type MoK\a
_diffrn_radiation_wavelength 0.71073
_diffrn_reflns_av_R_equivalents 0.0920
_diffrn_reflns_av_sigmaI/netI 0.1013
_diffrn_reflns_limit_h_max 12
_diffrn_reflns_limit_h_min -12
_diffrn_reflns_limit_k_max 13
_diffrn_reflns_limit_k_min -13
_diffrn_reflns_limit_l_max 20
_diffrn_reflns_limit_l_min -20
_diffrn_reflns_number 22291
_diffrn_reflns_theta_full 23.28
_diffrn_reflns_theta_max 23.28
_diffrn_reflns_theta_min 1.68
_exptl_absorpt_coefficient_mu 0.083
_exptl_absorpt_correction_T_max 0.9918
_exptl_absorpt_correction_T_min 0.9756
_exptl_absorpt_correction_type multi-scan
_exptl_crystal_colour colourless
_exptl_crystal_density_diffrn 1.227
_exptl_crystal_density_method 'not measured'
_exptl_crystal_description block
_exptl_crystal_F_000 1024
_exptl_crystal_size_max 0.30
_exptl_crystal_size_mid 0.20
_exptl_crystal_size_min 0.10
_refine_diff_density_max 0.216
_refine_diff_density_min -0.240
_refine_diff_density_rms 0.046
_refine_ls_abs_structure_details 'Flack H D (1983), Acta Cryst. A39, 876-881'
_refine_ls_abs_structure_Flack 0.1(14)
_refine_ls_extinction_method none
_refine_ls_goodness_of_fit_ref 0.990
_refine_ls_hydrogen_treatment mixed
_refine_ls_matrix_type full
_refine_ls_number_parameters 681
_refine_ls_number_reflns 7447
_refine_ls_number_restraints 4
_refine_ls_restrained_S_all 0.990
_refine_ls_R_factor_all 0.0910
_refine_ls_R_factor_gt 0.0559
_refine_ls_shift/su_max 0.000
_refine_ls_shift/su_mean 0.000
_refine_ls_structure_factor_coef Fsqd
_refine_ls_weighting_details 'calc w=1/[\s^2^(Fo^2^)+(0.0385P)^2^+0.2230P] where P=(Fo^2^+2Fc^2^)/3'
_refine_ls_weighting_scheme calc
_refine_ls_wR_factor_gt 0.0963
_refine_ls_wR_factor_ref 0.1078
_reflns_number_gt 5432
_reflns_number_total 7447
_reflns_threshold_expression >2sigma(I)
_cod_data_source_file cg060318osup2.cif
_cod_data_source_block c:\kirsty~1\crysta~1\projec~1\adam\06srv091\work\eth
_cod_depositor_comments
;
The following automatic conversions were performed:

'_symmetry_cell_setting' value 'Monoclinic' changed to 'monoclinic'
according to /home/saulius/struct/CIF-dictionaries/cif_core.dic
dictionary named 'cif_core.dic' version 2.4.2 from 2011-04-26.

Automatic conversion script
Id: cif_fix_values 1891 2012-01-12 08:04:46Z andrius 
;
_cod_original_sg_symbol_H-M Pn
_cod_database_code 4508809

loop_
_symmetry_equiv_pos_as_xyz
'x, y, z'
'x+1/2, -y, z+1/2'

loop_
_atom_site_label
_atom_site_type_symbol
_atom_site_fract_x
_atom_site_fract_y
_atom_site_fract_z
_atom_site_U_iso_or_equiv
_atom_site_adp_type
_atom_site_occupancy
_atom_site_symmetry_multiplicity
_atom_site_calc_flag
_atom_site_refinement_flags
O1 O 0.2877(3) 0.4118(3) 0.08827(16) 0.0255(8) Uani 1 1 d .
O2 O 0.2663(2) 0.5883(2) 0.25933(15) 0.0216(7) Uani 1 1 d .
O3 O 0.3791(2) 1.0883(2) 0.21650(15) 0.0200(7) Uani 1 1 d .
O4 O 0.1085(3) 0.9098(2) 0.15090(16) 0.0234(8) Uani 1 1 d .
O1S O -0.1750(3) 0.5324(3) -0.00146(17) 0.0310(9) Uani 1 1 d .
O2S O 0.2020(3) 1.0275(3) -0.12285(17) 0.0299(8) Uani 1 1 d .
N1 N -0.0636(3) 0.3464(3) 0.05807(19) 0.0247(9) Uani 1 1 d .
N2 N 0.2294(3) 0.2633(3) 0.1507(2) 0.0180(9) Uani 1 1 d .
N3 N 0.4218(3) 0.2951(3) 0.1504(2) 0.0200(9) Uani 1 1 d .
N4 N 0.4044(3) 0.5363(3) 0.3555(2) 0.0188(9) Uani 1 1 d .
N5 N 0.2150(3) 0.4848(3) 0.35199(19) 0.0181(9) Uani 1 1 d D
N6 N -0.0973(3) 0.4845(3) 0.3557(2) 0.0308(10) Uani 1 1 d .
N7 N 0.7110(3) 0.9598(4) 0.0901(2) 0.0338(10) Uani 1 1 d .
N8 N 0.5475(3) 0.9895(3) 0.2408(2) 0.0186(9) Uani 1 1 d .
N9 N 0.4547(3) 1.0416(3) 0.33419(19) 0.0179(9) Uani 1 1 d .
N10 N 0.1405(3) 0.7939(3) 0.2496(2) 0.0197(10) Uani 1 1 d .
N11 N 0.2330(3) 0.7623(3) 0.15213(19) 0.0198(9) Uani 1 1 d D
N12 N 0.2374(3) 0.8444(3) -0.03883(19) 0.0242(9) Uani 1 1 d .
C1 C 0.0499(4) 0.1638(4) 0.1280(2) 0.0239(11) Uani 1 1 d .
H1A H 0.0880 0.1022 0.1529 0.029 Uiso 1 1 calc R
C2 C -0.0674(4) 0.1595(4) 0.0980(3) 0.0276(12) Uani 1 1 d .
H2A H -0.1109 0.0940 0.1010 0.033 Uiso 1 1 calc R
C3 C -0.1203(4) 0.2526(4) 0.0632(2) 0.0256(12) Uani 1 1 d .
H3A H -0.2003 0.2489 0.0423 0.031 Uiso 1 1 calc R
C4 C 0.0501(4) 0.3507(4) 0.0863(2) 0.0205(11) Uani 1 1 d .
H4A H 0.0907 0.4177 0.0827 0.025 Uiso 1 1 calc R
C5 C 0.1106(4) 0.2620(4) 0.1205(2) 0.0189(11) Uani 1 1 d .
C6 C 0.3118(4) 0.3306(4) 0.1267(2) 0.0215(11) Uani 1 1 d .
C7 C 0.5268(4) 0.3482(4) 0.1321(2) 0.0204(11) Uani 1 1 d .
C8 C 0.5264(4) 0.3401(4) 0.0490(2) 0.0314(12) Uani 1 1 d .
H8A H 0.5229 0.2626 0.0342 0.047 Uiso 1 1 calc R
H8B H 0.5975 0.3735 0.0373 0.047 Uiso 1 1 calc R
H8C H 0.4584 0.3790 0.0227 0.047 Uiso 1 1 calc R
C9 C 0.6296(4) 0.2833(4) 0.1729(3) 0.0289(12) Uani 1 1 d .
H9A H 0.6282 0.2861 0.2256 0.043 Uiso 1 1 calc R
H9B H 0.7023 0.3156 0.1629 0.043 Uiso 1 1 calc R
H9C H 0.6243 0.2066 0.1564 0.043 Uiso 1 1 calc R
C10 C 0.5339(4) 0.4673(4) 0.1604(2) 0.0197(10) Uani 1 1 d .
C11 C 0.5713(4) 0.5541(3) 0.1211(2) 0.0232(11) Uani 1 1 d .
H11A H 0.5902 0.5413 0.0739 0.028 Uiso 1 1 calc R
C12 C 0.5810(4) 0.6587(4) 0.1505(2) 0.0282(12) Uani 1 1 d .
H12A H 0.6056 0.7175 0.1230 0.034 Uiso 1 1 calc R
C13 C 0.5553(4) 0.6790(4) 0.2195(3) 0.0248(12) Uani 1 1 d .
H13A H 0.5628 0.7514 0.2391 0.030 Uiso 1 1 calc R
C14 C 0.5185(3) 0.5936(4) 0.2602(2) 0.0174(10) Uani 1 1 d .
C15 C 0.5092(4) 0.4893(4) 0.2297(2) 0.0192(11) Uani 1 1 d .
H15A H 0.4850 0.4304 0.2574 0.023 Uiso 1 1 calc R
C16 C 0.4979(4) 0.6114(4) 0.3391(2) 0.0213(11) Uani 1 1 d .
C17 C 0.6086(4) 0.5760(4) 0.3908(2) 0.0284(12) Uani 1 1 d .
H17A H 0.5981 0.5875 0.4417 0.043 Uiso 1 1 calc R
H17B H 0.6746 0.6200 0.3808 0.043 Uiso 1 1 calc R
H17C H 0.6238 0.4979 0.3831 0.043 Uiso 1 1 calc R
C18 C 0.4653(4) 0.7304(4) 0.3546(2) 0.0263(12) Uani 1 1 d .
H18A H 0.3972 0.7527 0.3193 0.039 Uiso 1 1 calc R
H18B H 0.5308 0.7791 0.3502 0.039 Uiso 1 1 calc R
H18C H 0.4473 0.7354 0.4043 0.039 Uiso 1 1 calc R
C19 C 0.2945(4) 0.5404(4) 0.3185(3) 0.0206(11) Uani 1 1 d .
C20 C 0.0944(4) 0.4826(4) 0.3248(2) 0.0186(11) Uani 1 1 d .
C21 C 0.0184(4) 0.4846(4) 0.3742(2) 0.0241(11) Uani 1 1 d .
H21A H 0.0503 0.4861 0.4248 0.029 Uiso 1 1 calc R
C22 C -0.1406(4) 0.4823(4) 0.2837(3) 0.0289(12) Uani 1 1 d .
H22A H -0.2225 0.4849 0.2687 0.035 Uiso 1 1 calc R
C23 C -0.0704(4) 0.4764(4) 0.2311(2) 0.0302(13) Uani 1 1 d .
H23A H -0.1042 0.4728 0.1808 0.036 Uiso 1 1 calc R
C24 C 0.0485(4) 0.4756(4) 0.2511(2) 0.0259(12) Uani 1 1 d .
H24A H 0.0978 0.4705 0.2153 0.031 Uiso 1 1 calc R
C25 C 0.6811(4) 0.9745(4) 0.1553(2) 0.0261(12) Uani 1 1 d .
H25A H 0.7417 0.9836 0.1960 0.031 Uiso 1 1 calc R
C26 C 0.6246(4) 0.9489(4) 0.0327(3) 0.0312(13) Uani 1 1 d .
H26A H 0.6437 0.9396 -0.0148 0.037 Uiso 1 1 calc R
C27 C 0.5091(4) 0.9509(4) 0.0406(2) 0.0296(12) Uani 1 1 d .
H27A H 0.4501 0.9425 -0.0010 0.036 Uiso 1 1 calc R
C28 C 0.4794(4) 0.9650(4) 0.1092(2) 0.0255(12) Uani 1 1 d .
H28A H 0.4002 0.9661 0.1154 0.031 Uiso 1 1 calc R
C29 C 0.5676(4) 0.9776(4) 0.1685(2) 0.0177(11) Uani 1 1 d .
C30 C 0.4551(4) 1.0432(4) 0.2615(3) 0.0202(11) Uani 1 1 d .
C31 C 0.3835(4) 1.1160(4) 0.3719(2) 0.0205(11) Uani 1 1 d .
C32 C 0.4215(4) 1.2345(4) 0.3638(2) 0.0248(12) Uani 1 1 d .
H32A H 0.5052 1.2410 0.3816 0.037 Uiso 1 1 calc R
H32B H 0.3791 1.2829 0.3925 0.037 Uiso 1 1 calc R
H32C H 0.4047 1.2559 0.3121 0.037 Uiso 1 1 calc R
C33 C 0.4081(4) 1.0805(4) 0.4525(2) 0.0250(11) Uani 1 1 d .
H33A H 0.3880 1.0026 0.4562 0.038 Uiso 1 1 calc R
H33B H 0.3613 1.1250 0.4807 0.038 Uiso 1 1 calc R
H33C H 0.4908 1.0911 0.4719 0.038 Uiso 1 1 calc R
C34 C 0.2535(4) 1.0966(4) 0.3440(2) 0.0196(11) Uani 1 1 d .
C35 C 0.1716(4) 1.1809(4) 0.3405(2) 0.0224(11) Uani 1 1 d .
H35A H 0.1966 1.2543 0.3515 0.027 Uiso 1 1 calc R
C36 C 0.0545(4) 1.1581(4) 0.3213(3) 0.0269(12) Uani 1 1 d .
H36A H -0.0005 1.2162 0.3189 0.032 Uiso 1 1 calc R
C37 C 0.0161(4) 1.0512(4) 0.3054(2) 0.0246(11) Uani 1 1 d .
H37A H -0.0649 1.0368 0.2932 0.029 Uiso 1 1 calc R
C38 C 0.0945(4) 0.9658(4) 0.3071(2) 0.0191(11) Uani 1 1 d .
C39 C 0.2133(4) 0.9909(4) 0.3267(2) 0.0161(10) Uani 1 1 d .
H39A H 0.2684 0.9330 0.3281 0.019 Uiso 1 1 calc R
C40 C 0.0589(4) 0.8468(4) 0.2919(2) 0.0208(11) Uani 1 1 d .
C41 C 0.0751(4) 0.7854(4) 0.3650(2) 0.0278(12) Uani 1 1 d .
H41A H 0.0522 0.7083 0.3565 0.042 Uiso 1 1 calc R
H41B H 0.0266 0.8196 0.3972 0.042 Uiso 1 1 calc R
H41C H 0.1569 0.7890 0.3882 0.042 Uiso 1 1 calc R
C42 C -0.0656(4) 0.8330(4) 0.2522(2) 0.0246(12) Uani 1 1 d .
H42A H -0.0753 0.8726 0.2055 0.037 Uiso 1 1 calc R
H42B H -0.1196 0.8629 0.2825 0.037 Uiso 1 1 calc R
H42C H -0.0820 0.7547 0.2430 0.037 Uiso 1 1 calc R
C43 C 0.1558(4) 0.8281(4) 0.1817(2) 0.0186(11) Uani 1 1 d .
C44 C 0.2470(4) 0.7609(3) 0.0788(2) 0.0175(11) Uani 1 1 d .
C45 C 0.2222(4) 0.8486(4) 0.0311(2) 0.0215(11) Uani 1 1 d .
H45A H 0.1931 0.9146 0.0488 0.026 Uiso 1 1 calc R
C46 C 0.2784(4) 0.7509(4) -0.0637(3) 0.0277(12) Uani 1 1 d .
H46A H 0.2887 0.7474 -0.1134 0.033 Uiso 1 1 calc R
C47 C 0.3061(4) 0.6595(4) -0.0196(3) 0.0272(12) Uani 1 1 d .
H47A H 0.3344 0.5944 -0.0389 0.033 Uiso 1 1 calc R
C48 C 0.2918(4) 0.6648(4) 0.0530(3) 0.0247(11) Uani 1 1 d .
H48A H 0.3121 0.6039 0.0847 0.030 Uiso 1 1 calc R
C1S C -0.0361(4) 0.6610(4) 0.0653(3) 0.0302(12) Uani 1 1 d .
H1S1 H 0.0058 0.6051 0.0976 0.045 Uiso 1 1 calc R
H1S2 H -0.0313 0.7319 0.0908 0.045 Uiso 1 1 calc R
H1S3 H -0.0011 0.6676 0.0210 0.045 Uiso 1 1 calc R
C2S C -0.1612(4) 0.6278(4) 0.0448(3) 0.0284(12) Uani 1 1 d .
H2SA H -0.1935 0.6123 0.0899 0.034 Uiso 1 1 calc R
H2SB H -0.2058 0.6897 0.0192 0.034 Uiso 1 1 calc R
C3S C 0.2352(5) 1.1525(4) -0.0188(2) 0.0355(14) Uani 1 1 d .
H3S1 H 0.1507 1.1622 -0.0246 0.053 Uiso 1 1 calc R
H3S2 H 0.2739 1.2220 -0.0030 0.053 Uiso 1 1 calc R
H3S3 H 0.2597 1.0956 0.0181 0.053 Uiso 1 1 calc R
C4S C 0.2676(4) 1.1180(4) -0.0905(3) 0.0321(13) Uani 1 1 d .
H4SA H 0.2561 1.1811 -0.1248 0.038 Uiso 1 1 calc R
H4SB H 0.3512 1.0985 -0.0827 0.038 Uiso 1 1 calc R
H2 H 0.250(4) 0.206(4) 0.169(3) 0.031(16) Uiso 1 1 d .
H3 H 0.430(4) 0.230(4) 0.172(3) 0.043(17) Uiso 1 1 d .
H4 H 0.419(4) 0.503(3) 0.396(2) 0.019(13) Uiso 1 1 d .
H8 H 0.603(3) 0.984(3) 0.273(2) 0.003(12) Uiso 1 1 d .
H9 H 0.514(3) 1.004(3) 0.360(2) 0.011(11) Uiso 1 1 d .
H10 H 0.165(4) 0.736(3) 0.264(2) 0.010(13) Uiso 1 1 d .
H11 H 0.260(3) 0.705(2) 0.1764(17) 0.000(10) Uiso 1 1 d D
H100 H -0.151(5) 0.468(4) 0.019(3) 0.053(18) Uiso 1 1 d .
H101 H 0.214(6) 0.958(6) -0.104(3) 0.09(3) Uiso 1 1 d .
H5 H 0.236(3) 0.468(3) 0.3963(12) 0.004(11) Uiso 1 1 d D

loop_
_atom_site_aniso_label
_atom_site_aniso_U_11
_atom_site_aniso_U_22
_atom_site_aniso_U_33
_atom_site_aniso_U_23
_atom_site_aniso_U_13
_atom_site_aniso_U_12
O1 0.0277(19) 0.0198(19) 0.0275(19) 0.0107(16) 0.0001(16) -0.0031(15)
O2 0.0210(17) 0.0254(19) 0.0180(18) 0.0067(15) 0.0019(14) 0.0049(15)
O3 0.0198(18) 0.0201(18) 0.0206(18) 0.0047(15) 0.0048(15) 0.0049(15)
O4 0.0255(18) 0.0192(18) 0.0248(18) 0.0046(15) 0.0018(15) 0.0097(16)
O1S 0.040(2) 0.027(2) 0.0212(19) -0.0022(18) -0.0092(16) 0.0000(18)
O2S 0.032(2) 0.030(2) 0.0242(18) 0.0006(18) -0.0038(15) -0.0052(18)
N1 0.020(2) 0.031(3) 0.024(2) -0.0019(19) 0.0063(19) 0.001(2)
N2 0.015(2) 0.012(2) 0.026(2) 0.006(2) 0.0011(19) 0.0018(19)
N3 0.016(2) 0.017(2) 0.027(2) 0.003(2) 0.0036(18) -0.0024(19)
N4 0.018(2) 0.022(2) 0.015(2) 0.0033(19) 0.0019(19) -0.0011(19)
N5 0.019(2) 0.024(2) 0.011(2) 0.0078(18) 0.0016(18) -0.0017(18)
N6 0.026(2) 0.043(3) 0.024(2) 0.003(2) 0.006(2) -0.008(2)
N7 0.025(2) 0.056(3) 0.021(2) -0.009(2) 0.007(2) 0.003(2)
N8 0.013(2) 0.024(2) 0.018(2) -0.0005(18) 0.000(2) 0.0097(19)
N9 0.020(2) 0.020(2) 0.013(2) 0.0069(18) 0.0013(18) 0.0065(19)
N10 0.024(2) 0.016(2) 0.020(2) 0.005(2) 0.0081(19) 0.002(2)
N11 0.028(2) 0.016(2) 0.017(2) 0.0079(19) 0.0064(19) 0.0113(19)
N12 0.023(2) 0.029(2) 0.020(2) 0.0004(19) 0.0018(19) 0.003(2)
C1 0.022(3) 0.022(3) 0.029(3) 0.003(2) 0.008(2) 0.003(2)
C2 0.026(3) 0.030(3) 0.030(3) -0.007(3) 0.015(2) -0.005(3)
C3 0.016(3) 0.040(3) 0.021(3) -0.002(2) 0.004(2) 0.004(3)
C4 0.021(3) 0.021(3) 0.020(3) -0.001(2) 0.006(2) 0.002(2)
C5 0.020(3) 0.021(3) 0.017(3) -0.004(2) 0.006(2) 0.000(2)
C6 0.023(3) 0.024(3) 0.018(3) -0.001(2) 0.004(2) -0.004(2)
C7 0.019(3) 0.025(3) 0.019(3) -0.004(2) 0.006(2) 0.002(2)
C8 0.034(3) 0.033(3) 0.031(3) -0.006(3) 0.014(2) -0.008(3)
C9 0.021(3) 0.024(3) 0.042(3) -0.004(2) 0.005(2) -0.002(2)
C10 0.011(2) 0.022(3) 0.026(3) 0.004(2) 0.001(2) -0.004(2)
C11 0.028(3) 0.019(3) 0.023(3) 0.000(2) 0.007(2) 0.002(2)
C12 0.033(3) 0.023(3) 0.031(3) 0.004(2) 0.013(3) -0.005(2)
C13 0.034(3) 0.011(3) 0.031(3) -0.002(2) 0.009(2) -0.003(2)
C14 0.011(2) 0.021(3) 0.020(3) 0.000(2) 0.005(2) -0.002(2)
C15 0.014(2) 0.017(3) 0.025(3) -0.002(2) -0.001(2) -0.002(2)
C16 0.020(3) 0.023(3) 0.021(3) 0.001(2) 0.005(2) -0.005(2)
C17 0.032(3) 0.029(3) 0.024(3) -0.005(2) 0.006(2) 0.002(2)
C18 0.037(3) 0.020(3) 0.024(3) -0.006(2) 0.012(2) -0.004(2)
C19 0.021(3) 0.014(3) 0.028(3) -0.006(2) 0.007(3) 0.003(2)
C20 0.020(3) 0.017(3) 0.020(3) 0.001(2) 0.005(2) -0.003(2)
C21 0.022(3) 0.030(3) 0.021(3) 0.004(2) 0.005(2) -0.004(2)
C22 0.016(3) 0.040(3) 0.030(3) 0.003(2) -0.001(2) -0.007(2)
C23 0.027(3) 0.045(3) 0.017(3) 0.004(2) 0.001(2) 0.002(3)
C24 0.024(3) 0.037(3) 0.018(3) -0.001(2) 0.006(2) 0.003(2)
C25 0.020(3) 0.035(3) 0.021(3) -0.005(2) -0.001(2) -0.001(2)
C26 0.032(3) 0.046(3) 0.018(3) 0.001(2) 0.010(2) 0.003(3)
C27 0.021(3) 0.045(3) 0.022(3) 0.000(2) -0.001(2) -0.004(3)
C28 0.009(2) 0.041(3) 0.027(3) -0.004(2) 0.004(2) -0.001(2)
C29 0.020(3) 0.016(3) 0.019(3) 0.001(2) 0.006(2) -0.002(2)
C30 0.023(3) 0.013(3) 0.026(3) 0.000(2) 0.007(2) -0.007(2)
C31 0.016(3) 0.021(3) 0.024(3) -0.004(2) 0.001(2) 0.007(2)
C32 0.022(3) 0.026(3) 0.028(3) -0.008(2) 0.007(2) 0.002(2)
C33 0.026(3) 0.025(3) 0.024(3) -0.004(2) 0.005(2) -0.005(2)
C34 0.027(3) 0.020(3) 0.013(2) 0.004(2) 0.007(2) 0.004(2)
C35 0.026(3) 0.015(3) 0.027(3) -0.002(2) 0.008(2) 0.002(2)
C36 0.021(3) 0.023(3) 0.039(3) -0.002(2) 0.010(2) 0.006(2)
C37 0.019(3) 0.026(3) 0.028(3) -0.002(2) 0.005(2) -0.001(2)
C38 0.023(3) 0.021(3) 0.015(2) 0.000(2) 0.006(2) 0.010(2)
C39 0.014(3) 0.020(3) 0.016(2) 0.004(2) 0.010(2) 0.006(2)
C40 0.019(3) 0.020(3) 0.025(3) -0.002(2) 0.007(2) 0.004(2)
C41 0.034(3) 0.023(3) 0.031(3) 0.001(2) 0.017(3) 0.002(2)
C42 0.024(3) 0.023(3) 0.028(3) -0.001(2) 0.005(2) -0.002(2)
C43 0.015(3) 0.014(3) 0.027(3) -0.004(2) 0.005(2) -0.005(2)
C44 0.014(2) 0.014(3) 0.026(3) 0.002(2) 0.007(2) -0.007(2)
C45 0.021(3) 0.017(3) 0.026(3) 0.001(2) 0.004(2) -0.005(2)
C46 0.027(3) 0.040(3) 0.018(3) -0.004(3) 0.011(2) -0.008(3)
C47 0.028(3) 0.026(3) 0.029(3) -0.008(2) 0.010(2) 0.001(2)
C48 0.028(3) 0.019(3) 0.028(3) -0.002(2) 0.007(2) 0.002(2)
C1S 0.032(3) 0.022(3) 0.035(3) 0.006(2) 0.004(3) -0.001(2)
C2S 0.032(3) 0.028(3) 0.026(3) 0.001(2) 0.005(2) -0.002(2)
C3S 0.053(4) 0.031(3) 0.023(3) -0.002(2) 0.006(3) -0.005(3)
C4S 0.026(3) 0.036(3) 0.034(3) -0.003(3) 0.003(2) -0.006(3)

loop_
_atom_type_symbol
_atom_type_description
_atom_type_scat_dispersion_real
_atom_type_scat_dispersion_imag
_atom_type_scat_source
C C 0.0033 0.0016 'International Tables Vol C Tables 4.2.6.8 and 6.1.1.4'
H H 0.0000 0.0000 'International Tables Vol C Tables 4.2.6.8 and 6.1.1.4'
N N 0.0061 0.0033 'International Tables Vol C Tables 4.2.6.8 and 6.1.1.4'
O O 0.0106 0.0060 'International Tables Vol C Tables 4.2.6.8 and 6.1.1.4'

loop_
_geom_angle_atom_site_label_1
_geom_angle_atom_site_label_2
_geom_angle_atom_site_label_3
_geom_angle
C2S O1S H100 117(3)
C4S O2S H101 121(4)
C3 N1 C4 118.4(4)
C6 N2 C5 124.7(4)
C6 N2 H2 118(3)
C5 N2 H2 112(3)
C6 N3 C7 124.4(4)
C6 N3 H3 117(3)
C7 N3 H3 118(3)
C19 N4 C16 122.5(4)
C19 N4 H4 120(3)
C16 N4 H4 115(3)
C19 N5 C20 123.6(4)
C19 N5 H5 117(3)
C20 N5 H5 117(3)
C21 N6 C22 116.9(4)
C25 N7 C26 117.3(4)
C30 N8 C29 125.4(4)
C30 N8 H8 114(3)
C29 N8 H8 117(3)
C30 N9 C31 124.0(4)
C30 N9 H9 114(2)
C31 N9 H9 121(2)
C43 N10 C40 123.4(4)
C43 N10 H10 120(3)
C40 N10 H10 116(3)
C43 N11 C44 125.6(4)
C43 N11 H11 118(2)
C44 N11 H11 114(2)
C45 N12 C46 118.5(4)
C2 C1 C5 118.1(4)
C2 C1 H1A 120.9
C5 C1 H1A 120.9
C1 C2 C3 119.0(5)
C1 C2 H2A 120.5
C3 C2 H2A 120.5
N1 C3 C2 122.9(4)
N1 C3 H3A 118.6
C2 C3 H3A 118.6
N1 C4 C5 122.9(4)
N1 C4 H4A 118.5
C5 C4 H4A 118.5
C4 C5 C1 118.7(4)
C4 C5 N2 124.6(4)
C1 C5 N2 116.7(4)
O1 C6 N3 124.0(4)
O1 C6 N2 123.8(4)
N3 C6 N2 112.2(4)
N3 C7 C9 106.0(4)
N3 C7 C10 109.5(3)
C9 C7 C10 109.0(4)
N3 C7 C8 109.7(4)
C9 C7 C8 109.4(4)
C10 C7 C8 113.0(4)
C7 C8 H8A 109.5
C7 C8 H8B 109.5
H8A C8 H8B 109.5
C7 C8 H8C 109.5
H8A C8 H8C 109.5
H8B C8 H8C 109.5
C7 C9 H9A 109.5
C7 C9 H9B 109.5
H9A C9 H9B 109.5
C7 C9 H9C 109.5
H9A C9 H9C 109.5
H9B C9 H9C 109.5
C15 C10 C11 117.9(4)
C15 C10 C7 119.2(4)
C11 C10 C7 122.7(4)
C12 C11 C10 120.3(4)
C12 C11 H11A 119.9
C10 C11 H11A 119.9
C11 C12 C13 120.9(4)
C11 C12 H12A 119.5
C13 C12 H12A 119.5
C12 C13 C14 120.1(4)
C12 C13 H13A 120.0
C14 C13 H13A 120.0
C15 C14 C13 118.1(4)
C15 C14 C16 120.2(4)
C13 C14 C16 121.5(4)
C14 C15 C10 122.6(4)
C14 C15 H15A 118.7
C10 C15 H15A 118.7
N4 C16 C18 109.1(3)
N4 C16 C14 110.1(4)
C18 C16 C14 113.2(4)
N4 C16 C17 105.5(3)
C18 C16 C17 110.8(4)
C14 C16 C17 107.8(4)
C16 C17 H17A 109.5
C16 C17 H17B 109.5
H17A C17 H17B 109.5
C16 C17 H17C 109.5
H17A C17 H17C 109.5
H17B C17 H17C 109.5
C16 C18 H18A 109.5
C16 C18 H18B 109.5
H18A C18 H18B 109.5
C16 C18 H18C 109.5
H18A C18 H18C 109.5
H18B C18 H18C 109.5
O2 C19 N4 124.0(4)
O2 C19 N5 122.1(4)
N4 C19 N5 113.9(4)
C21 C20 C24 118.1(4)
C21 C20 N5 118.4(4)
C24 C20 N5 123.5(4)
N6 C21 C20 124.3(4)
N6 C21 H21A 117.8
C20 C21 H21A 117.8
N6 C22 C23 122.3(4)
N6 C22 H22A 118.9
C23 C22 H22A 118.9
C22 C23 C24 120.1(4)
C22 C23 H23A 119.9
C24 C23 H23A 119.9
C23 C24 C20 118.2(4)
C23 C24 H24A 120.9
C20 C24 H24A 120.9
N7 C25 C29 124.6(4)
N7 C25 H25A 117.7
C29 C25 H25A 117.7
N7 C26 C27 122.0(4)
N7 C26 H26A 119.0
C27 C26 H26A 119.0
C26 C27 C28 119.9(4)
C26 C27 H27A 120.0
C28 C27 H27A 120.0
C27 C28 C29 118.5(4)
C27 C28 H28A 120.8
C29 C28 H28A 120.8
C25 C29 C28 117.6(4)
C25 C29 N8 119.1(4)
C28 C29 N8 123.3(4)
O3 C30 N9 123.9(4)
O3 C30 N8 122.1(4)
N9 C30 N8 114.0(4)
N9 C31 C32 109.7(3)
N9 C31 C33 105.0(3)
C32 C31 C33 110.6(4)
N9 C31 C34 110.3(3)
C32 C31 C34 113.6(4)
C33 C31 C34 107.3(4)
C31 C32 H32A 109.5
C31 C32 H32B 109.5
H32A C32 H32B 109.5
C31 C32 H32C 109.5
H32A C32 H32C 109.5
H32B C32 H32C 109.5
C31 C33 H33A 109.5
C31 C33 H33B 109.5
H33A C33 H33B 109.5
C31 C33 H33C 109.5
H33A C33 H33C 109.5
H33B C33 H33C 109.5
C39 C34 C35 117.9(4)
C39 C34 C31 119.8(4)
C35 C34 C31 122.2(4)
C36 C35 C34 120.3(4)
C36 C35 H35A 119.8
C34 C35 H35A 119.8
C35 C36 C37 120.8(4)
C35 C36 H36A 119.6
C37 C36 H36A 119.6
C38 C37 C36 120.6(4)
C38 C37 H37A 119.7
C36 C37 H37A 119.7
C37 C38 C39 117.6(4)
C37 C38 C40 123.5(4)
C39 C38 C40 118.8(4)
C34 C39 C38 122.7(4)
C34 C39 H39A 118.6
C38 C39 H39A 118.6
N10 C40 C38 109.4(4)
N10 C40 C42 110.0(4)
C38 C40 C42 113.8(4)
N10 C40 C41 105.2(3)
C38 C40 C41 108.1(4)
C42 C40 C41 110.0(4)
C40 C41 H41A 109.5
C40 C41 H41B 109.5
H41A C41 H41B 109.5
C40 C41 H41C 109.5
H41A C41 H41C 109.5
H41B C41 H41C 109.5
C40 C42 H42A 109.5
C40 C42 H42B 109.5
H42A C42 H42B 109.5
C40 C42 H42C 109.5
H42A C42 H42C 109.5
H42B C42 H42C 109.5
O4 C43 N10 123.8(4)
O4 C43 N11 123.7(4)
N10 C43 N11 112.5(4)
C45 C44 N11 124.4(4)
C45 C44 C48 118.4(4)
N11 C44 C48 117.1(4)
N12 C45 C44 122.8(4)
N12 C45 H45A 118.6
C44 C45 H45A 118.6
N12 C46 C47 122.5(4)
N12 C46 H46A 118.7
C47 C46 H46A 118.7
C46 C47 C48 118.8(4)
C46 C47 H47A 120.6
C48 C47 H47A 120.6
C47 C48 C44 119.0(4)
C47 C48 H48A 120.5
C44 C48 H48A 120.5
C2S C1S H1S1 109.5
C2S C1S H1S2 109.5
H1S1 C1S H1S2 109.5
C2S C1S H1S3 109.5
H1S1 C1S H1S3 109.5
H1S2 C1S H1S3 109.5
O1S C2S C1S 112.1(4)
O1S C2S H2SA 109.2
C1S C2S H2SA 109.2
O1S C2S H2SB 109.2
C1S C2S H2SB 109.2
H2SA C2S H2SB 107.9
C4S C3S H3S1 109.5
C4S C3S H3S2 109.5
H3S1 C3S H3S2 109.5
C4S C3S H3S3 109.5
H3S1 C3S H3S3 109.5
H3S2 C3S H3S3 109.5
O2S C4S C3S 113.2(4)
O2S C4S H4SA 108.9
C3S C4S H4SA 108.9
O2S C4S H4SB 108.9
C3S C4S H4SB 108.9
H4SA C4S H4SB 107.8

loop_
_geom_bond_atom_site_label_1
_geom_bond_atom_site_label_2
_geom_bond_distance
O1 C6 1.223(5)
O2 C19 1.236(5)
O3 C30 1.239(5)
O4 C43 1.229(5)
O1S C2S 1.436(5)
O1S H100 0.89(5)
O2S C4S 1.415(5)
O2S H101 0.91(7)
N1 C3 1.329(6)
N1 C4 1.343(5)
N2 C6 1.390(6)
N2 C5 1.404(6)
N2 H2 0.80(5)
N3 C6 1.355(6)
N3 C7 1.471(6)
N3 H3 0.89(5)
N4 C19 1.350(5)
N4 C16 1.492(6)
N4 H4 0.85(4)
N5 C19 1.376(5)
N5 C20 1.413(6)
N5 H5 0.841(18)
N6 C21 1.335(6)
N6 C22 1.345(6)
N7 C25 1.326(6)
N7 C26 1.344(6)
N8 C30 1.368(6)
N8 C29 1.406(6)
N8 H8 0.80(4)
N9 C30 1.349(5)
N9 C31 1.479(5)
N9 H9 0.90(4)
N10 C43 1.365(6)
N10 C40 1.477(5)
N10 H10 0.79(4)
N11 C43 1.383(5)
N11 C44 1.395(5)
N11 H11 0.855(18)
N12 C45 1.338(5)
N12 C46 1.343(6)
C1 C2 1.390(6)
C1 C5 1.406(6)
C1 H1A 0.9500
C2 C3 1.394(6)
C2 H2A 0.9500
C3 H3A 0.9500
C4 C5 1.383(6)
C4 H4A 0.9500
C7 C9 1.526(6)
C7 C10 1.537(6)
C7 C8 1.543(6)
C8 H8A 0.9800
C8 H8B 0.9800
C8 H8C 0.9800
C9 H9A 0.9800
C9 H9B 0.9800
C9 H9C 0.9800
C10 C15 1.389(6)
C10 C11 1.392(6)
C11 C12 1.381(6)
C11 H11A 0.9500
C12 C13 1.382(6)
C12 H12A 0.9500
C13 C14 1.393(6)
C13 H13A 0.9500
C14 C15 1.386(6)
C14 C16 1.535(6)
C15 H15A 0.9500
C16 C18 1.535(6)
C16 C17 1.537(6)
C17 H17A 0.9800
C17 H17B 0.9800
C17 H17C 0.9800
C18 H18A 0.9800
C18 H18B 0.9800
C18 H18C 0.9800
C20 C21 1.377(5)
C20 C24 1.384(6)
C21 H21A 0.9500
C22 C23 1.375(6)
C22 H22A 0.9500
C23 C24 1.374(6)
C23 H23A 0.9500
C24 H24A 0.9500
C25 C29 1.385(6)
C25 H25A 0.9500
C26 C27 1.379(6)
C26 H26A 0.9500
C27 C28 1.382(6)
C27 H27A 0.9500
C28 C29 1.383(6)
C28 H28A 0.9500
C31 C32 1.522(6)
C31 C33 1.534(6)
C31 C34 1.536(6)
C32 H32A 0.9800
C32 H32B 0.9800
C32 H32C 0.9800
C33 H33A 0.9800
C33 H33B 0.9800
C33 H33C 0.9800
C34 C39 1.387(6)
C34 C35 1.395(6)
C35 C36 1.381(6)
C35 H35A 0.9500
C36 C37 1.390(6)
C36 H36A 0.9500
C37 C38 1.380(6)
C37 H37A 0.9500
C38 C39 1.406(6)
C38 C40 1.519(6)
C39 H39A 0.9500
C40 C42 1.524(6)
C40 C41 1.531(6)
C41 H41A 0.9800
C41 H41B 0.9800
C41 H41C 0.9800
C42 H42A 0.9800
C42 H42B 0.9800
C42 H42C 0.9800
C44 C45 1.385(6)
C44 C48 1.396(6)
C45 H45A 0.9500
C46 C47 1.385(6)
C46 H46A 0.9500
C47 C48 1.385(6)
C47 H47A 0.9500
C48 H48A 0.9500
C1S C2S 1.500(6)
C1S H1S1 0.9800
C1S H1S2 0.9800
C1S H1S3 0.9800
C2S H2SA 0.9900
C2S H2SB 0.9900
C3S C4S 1.501(6)
C3S H3S1 0.9800
C3S H3S2 0.9800
C3S H3S3 0.9800
C4S H4SA 0.9900
C4S H4SB 0.9900
